data_4034870
loop_
_publ_author_name
'Zhang, Sheng'
'Yamamoto, Yoshinori'
'Bao, Ming'

_publ_section_title
;
 Palladium-Catalyzed Ligand-Controlled Regioselective Nucleophilic
 Aromatic Substitution of 1-(Chloromethyl)naphthalenes with
 Arylacetonitriles.
;
_journal_issue 22
_journal_name_full 'The Journal of organic chemistry'
_journal_page_first 13981
_journal_page_last 13990
_journal_paper_doi 10.1021/acs.joc.8b02343
_journal_volume 83
_journal_year 2018
_chemical_formula_sum 'C18 H13 Cl O'
_chemical_formula_weight 280.73
_space_group_IT_number 61
_space_group_name_Hall '-P 2ac 2ab'
_space_group_name_H-M_alt 'P b c a'
_symmetry_cell_setting orthorhombic
_symmetry_space_group_name_H-M 'P b c a'
_atom_sites_solution_hydrogens geom
_atom_sites_solution_primary direct
_atom_sites_solution_secondary difmap
_audit_creation_method SHELXL-97
_cell_angle_alpha 90.00
_cell_angle_beta 90.00
_cell_angle_gamma 90.00
_cell_formula_units_Z 8
_cell_length_a 16.0549(14)
_cell_length_b 6.3429(6)
_cell_length_c 27.394(3)
_cell_measurement_reflns_used 1723
_cell_measurement_temperature 296(2)
_cell_measurement_theta_max 20.60
_cell_measurement_theta_min 2.54
_cell_volume 2789.7(5)
_computing_cell_refinement 'Bruker SMART'
_computing_data_collection 'Bruker SMART'
_computing_data_reduction 'Bruker SAINT'
_computing_molecular_graphics 'Bruker SHELXTL'
_computing_publication_material 'Bruker SHELXTL''
_computing_structure_refinement 'Bruker SHELXTL'
_computing_structure_solution 'Bruker SHELXTL'
_diffrn_ambient_temperature 296(2)
_diffrn_measured_fraction_theta_full 0.998
_diffrn_measured_fraction_theta_max 0.998
_diffrn_measurement_device_type 'CCD area detector'
_diffrn_measurement_method 'phi and omega scans'
_diffrn_radiation_monochromator graphite
_diffrn_radiation_source 'fine-focus sealed tube'
_diffrn_radiation_type MoK\a
_diffrn_radiation_wavelength 0.71073
_diffrn_reflns_av_R_equivalents 0.0454
_diffrn_reflns_av_sigmaI/netI 0.0295
_diffrn_reflns_limit_h_max 17
_diffrn_reflns_limit_h_min -19
_diffrn_reflns_limit_k_max 7
_diffrn_reflns_limit_k_min -7
_diffrn_reflns_limit_l_max 29
_diffrn_reflns_limit_l_min -32
_diffrn_reflns_number 13876
_diffrn_reflns_theta_full 25.00
_diffrn_reflns_theta_max 25.00
_diffrn_reflns_theta_min 1.49
_exptl_absorpt_coefficient_mu 0.265
_exptl_crystal_colour white
_exptl_crystal_density_diffrn 1.337
_exptl_crystal_density_method 'not measured'
_exptl_crystal_description block
_exptl_crystal_F_000 1168
_exptl_crystal_size_max 0.29
_exptl_crystal_size_mid 0.26
_exptl_crystal_size_min 0.24
_refine_diff_density_max 0.277
_refine_diff_density_min -0.192
_refine_diff_density_rms 0.037
_refine_ls_extinction_method none
_refine_ls_goodness_of_fit_ref 1.022
_refine_ls_hydrogen_treatment constr
_refine_ls_matrix_type full
_refine_ls_number_parameters 181
_refine_ls_number_reflns 2460
_refine_ls_number_restraints 0
_refine_ls_restrained_S_all 1.022
_refine_ls_R_factor_all 0.0793
_refine_ls_R_factor_gt 0.0463
_refine_ls_shift/su_max 0.023
_refine_ls_shift/su_mean 0.004
_refine_ls_structure_factor_coef Fsqd
_refine_ls_weighting_details 'calc w=1/[\s^2^(Fo^2^)+(0.0806P)^2^+0.2884P] where P=(Fo^2^+2Fc^2^)/3'
_refine_ls_weighting_scheme calc
_refine_ls_wR_factor_gt 0.1299
_refine_ls_wR_factor_ref 0.1488
_reflns_number_gt 1603
_reflns_number_total 2460
_reflns_threshold_expression >2sigma(I)
_cod_data_source_file jo8b02343_si_003.cif
_cod_data_source_block 1
_cod_depositor_comments
;
The following automatic conversions were performed:

data item '_symmetry_cell_setting' value 'Orthorhombic' was changed
to 'orthorhombic' in accordance with the
/home/data/users/saulius/crontab/automatic-downloads/current/ACS/lib/dictionaries/cif_core.dic
dictionary named 'cif_core.dic' version 2.4.2 last updated on
2011-04-26.

Automatic conversion script
Id: cif_fix_values 6909 2019-04-08 15:41:33Z antanas 
;
_cod_original_cell_volume 2789.6(4)
_cod_original_sg_symbol_H-M 'Pbca '
_cod_database_code 4034870

loop_
_symmetry_equiv_pos_as_xyz
'x, y, z'
'-x+1/2, -y, z+1/2'
'-x, y+1/2, -z+1/2'
'x+1/2, -y+1/2, -z'
'-x, -y, -z'
'x-1/2, y, -z-1/2'
'x, -y-1/2, z-1/2'
'-x-1/2, y-1/2, z'

loop_
_atom_site_label
_atom_site_type_symbol
_atom_site_fract_x
_atom_site_fract_y
_atom_site_fract_z
_atom_site_U_iso_or_equiv
_atom_site_adp_type
_atom_site_occupancy
_atom_site_symmetry_multiplicity
_atom_site_calc_flag
_atom_site_refinement_flags
Cl1 Cl 0.32687(6) 0.21142(15) 0.57989(3) 0.0987(4) Uani 1 1 d .
C1 C 0.36638(12) -0.2785(3) 0.27421(8) 0.0451(6) Uani 1 1 d .
C2 C 0.41298(13) -0.2495(4) 0.35823(8) 0.0500(6) Uani 1 1 d .
C3 C 0.40996(13) -0.0899(4) 0.26312(8) 0.0497(6) Uani 1 1 d .
C4 C 0.36832(13) -0.3567(3) 0.32384(8) 0.0484(6) Uani 1 1 d .
C5 C 0.42166(15) -0.3306(4) 0.40954(8) 0.0550(6) Uani 1 1 d .
C6 C 0.39720(13) -0.1909(4) 0.45118(8) 0.0493(6) Uani 1 1 d .
O1 O 0.44977(14) -0.5061(3) 0.41761(7) 0.0878(7) Uani 1 1 d .
C8 C 0.45657(15) -0.0588(4) 0.34612(9) 0.0601(7) Uani 1 1 d .
H8A H 0.4865 0.0128 0.3700 0.072 Uiso 1 1 calc R
C9 C 0.32437(14) -0.3823(4) 0.23650(9) 0.0601(7) Uani 1 1 d .
H9A H 0.2952 -0.5056 0.2431 0.072 Uiso 1 1 calc R
C10 C 0.41604(15) -0.2536(4) 0.49847(9) 0.0646(7) Uani 1 1 d .
H10A H 0.4437 -0.3804 0.5036 0.078 Uiso 1 1 calc R
C11 C 0.31824(16) -0.5460(4) 0.33652(10) 0.0648(7) Uani 1 1 d .
H11A H 0.3255 -0.5782 0.3705 0.097 Uiso 1 1 calc R
H11B H 0.3364 -0.6635 0.3172 0.097 Uiso 1 1 calc R
H11C H 0.2605 -0.5186 0.3301 0.097 Uiso 1 1 calc R
C12 C 0.35444(14) -0.0042(4) 0.44466(9) 0.0558(6) Uani 1 1 d .
H12A H 0.3402 0.0385 0.4133 0.067 Uiso 1 1 calc R
C13 C 0.32579(16) -0.3053(5) 0.19054(11) 0.0692(8) Uani 1 1 d .
H13A H 0.2981 -0.3786 0.1660 0.083 Uiso 1 1 calc R
C14 C 0.45413(15) 0.0164(4) 0.30008(10) 0.0604(7) Uani 1 1 d .
H14A H 0.4821 0.1407 0.2926 0.073 Uiso 1 1 calc R
C15 C 0.33241(15) 0.1204(4) 0.48400(9) 0.0624(7) Uani 1 1 d .
H15A H 0.3039 0.2464 0.4793 0.075 Uiso 1 1 calc R
C16 C 0.40877(15) -0.0117(4) 0.21423(9) 0.0596(7) Uani 1 1 d .
H16A H 0.4362 0.1131 0.2065 0.072 Uiso 1 1 calc R
C17 C 0.35330(16) 0.0550(4) 0.53004(9) 0.0614(7) Uani 1 1 d .
C18 C 0.36707(17) -0.1213(5) 0.17883(9) 0.0671(7) Uani 1 1 d .
H18A H 0.3665 -0.0718 0.1469 0.081 Uiso 1 1 calc R
C19 C 0.39443(17) -0.1314(5) 0.53781(9) 0.0698(8) Uani 1 1 d .
H19A H 0.4075 -0.1744 0.5693 0.084 Uiso 1 1 calc R

loop_
_atom_site_aniso_label
_atom_site_aniso_U_11
_atom_site_aniso_U_22
_atom_site_aniso_U_33
_atom_site_aniso_U_23
_atom_site_aniso_U_13
_atom_site_aniso_U_12
Cl1 0.1351(8) 0.0981(7) 0.0630(5) -0.0260(4) 0.0023(4) 0.0102(5)
C1 0.0411(11) 0.0445(13) 0.0496(14) 0.0038(10) 0.0082(10) 0.0063(10)
C2 0.0475(12) 0.0525(14) 0.0501(14) -0.0020(11) 0.0015(11) 0.0098(11)
C3 0.0417(11) 0.0550(15) 0.0523(14) -0.0034(11) 0.0038(10) 0.0075(11)
C4 0.0456(12) 0.0423(13) 0.0574(14) 0.0008(11) 0.0078(11) 0.0053(11)
C5 0.0594(14) 0.0562(16) 0.0492(14) 0.0059(11) -0.0036(11) 0.0085(12)
C6 0.0498(12) 0.0559(15) 0.0422(13) 0.0063(11) -0.0024(10) 0.0015(11)
O1 0.1290(18) 0.0686(14) 0.0658(13) 0.0043(9) -0.0085(12) 0.0378(13)
C8 0.0645(15) 0.0642(17) 0.0516(15) 0.0022(12) 0.0050(12) -0.0037(13)
C9 0.0549(14) 0.0640(17) 0.0613(17) -0.0057(13) 0.0019(12) -0.0013(12)
C10 0.0764(16) 0.0653(17) 0.0522(16) 0.0085(12) -0.0074(13) 0.0141(14)
C11 0.0765(17) 0.0504(15) 0.0675(17) 0.0063(13) 0.0048(14) -0.0019(13)
C12 0.0656(14) 0.0588(16) 0.0431(13) 0.0067(11) -0.0056(12) 0.0061(13)
C13 0.0650(16) 0.083(2) 0.0592(18) -0.0092(15) -0.0054(13) 0.0067(15)
C14 0.0591(15) 0.0534(15) 0.0688(17) -0.0018(12) 0.0090(13) -0.0131(12)
C15 0.0752(16) 0.0546(16) 0.0574(16) 0.0047(13) -0.0002(13) 0.0104(13)
C16 0.0597(15) 0.0539(15) 0.0653(17) 0.0101(12) 0.0156(13) 0.0045(12)
C17 0.0694(16) 0.0666(17) 0.0484(15) -0.0078(12) 0.0003(12) -0.0035(14)
C18 0.0714(17) 0.084(2) 0.0460(15) 0.0120(14) 0.0037(13) 0.0137(16)
C19 0.0831(18) 0.085(2) 0.0414(14) 0.0029(14) -0.0088(13) 0.0112(16)

loop_
_atom_type_symbol
_atom_type_description
_atom_type_scat_dispersion_real
_atom_type_scat_dispersion_imag
_atom_type_scat_source
C C 0.0033 0.0016 'International Tables Vol C Tables 4.2.6.8 and 6.1.1.4'
H H 0.0000 0.0000 'International Tables Vol C Tables 4.2.6.8 and 6.1.1.4'
O O 0.0106 0.0060 'International Tables Vol C Tables 4.2.6.8 and 6.1.1.4'
Cl Cl 0.1484 0.1585 'International Tables Vol C Tables 4.2.6.8 and 6.1.1.4'

loop_
_geom_angle_atom_site_label_1
_geom_angle_atom_site_label_2
_geom_angle_atom_site_label_3
_geom_angle
C9 C1 C3 118.5(2)
C9 C1 C4 122.9(2)
C3 C1 C4 118.7(2)
C4 C2 C8 121.1(2)
C4 C2 C5 121.6(2)
C8 C2 C5 117.3(2)
C14 C3 C1 119.9(2)
C14 C3 C16 121.0(2)
C1 C3 C16 119.1(2)
C2 C4 C1 119.2(2)
C2 C4 C11 121.7(2)
C1 C4 C11 119.0(2)
O1 C5 C6 119.9(2)
O1 C5 C2 121.0(2)
C6 C5 C2 119.0(2)
C12 C6 C10 118.3(2)
C12 C6 C5 122.7(2)
C10 C6 C5 119.0(2)
C14 C8 C2 120.0(2)
C13 C9 C1 120.7(3)
C19 C10 C6 121.1(2)
C6 C12 C15 121.1(2)
C9 C13 C18 122.0(3)
C8 C14 C3 121.2(2)
C17 C15 C12 118.8(2)
C18 C16 C3 119.6(2)
C15 C17 C19 121.5(2)
C15 C17 Cl1 119.4(2)
C19 C17 Cl1 119.16(19)
C16 C18 C13 120.0(2)
C17 C19 C10 119.1(2)

loop_
_geom_bond_atom_site_label_1
_geom_bond_atom_site_label_2
_geom_bond_distance
Cl1 C17 1.740(3)
C1 C9 1.399(3)
C1 C3 1.419(3)
C1 C4 1.448(3)
C2 C4 1.365(3)
C2 C8 1.436(3)
C2 C5 1.503(3)
C3 C14 1.408(3)
C3 C16 1.428(3)
C4 C11 1.486(3)
C5 O1 1.221(3)
C5 C6 1.497(3)
C6 C12 1.380(3)
C6 C10 1.389(3)
C8 C14 1.349(3)
C9 C13 1.351(4)
C10 C19 1.372(4)
C12 C15 1.382(3)
C13 C18 1.380(4)
C15 C17 1.370(3)
C16 C18 1.368(4)
C17 C19 1.371(4)

loop_
_cod_changelog_entry_id
_cod_changelog_entry_author
_cod_changelog_entry_date
_cod_changelog_entry_text
1 'Vaitkus, Antanas' 2022-06-28T18:20:00+03:00
;
 Removed the '_chemical_name_systematic' data item that had an incorrect value.
;
